data_4338239
loop_
_publ_author_name
'Chitnis, Saurabh S.'
'Burford, Neil'
'McDonald, Robert'
'Ferguson, Michael J.'

_publ_section_title
;
 Prototypical Phosphine Complexes of Antimony(III).
;
_journal_issue 10
_journal_name_full 'Inorganic chemistry'
_journal_page_first 5359
_journal_page_last 5372
_journal_paper_doi 10.1021/ic500723y
_journal_volume 53
_journal_year 2014
_chemical_formula_moiety 'C36 H66 Cl3 P2 Sb'
_chemical_formula_sum 'C36 H66 Cl3 P2 Sb'
_chemical_formula_weight 788.93
_chemical_name_systematic
; 
 ? 
;
_space_group_IT_number 2
_symmetry_cell_setting triclinic
_symmetry_space_group_name_Hall '-P 1'
_symmetry_space_group_name_H-M 'P -1'
_atom_sites_solution_hydrogens geom
_atom_sites_solution_primary direct
_atom_sites_solution_secondary difmap
_audit_creation_method SHELXL-97
_cell_angle_alpha 115.1065(7)
_cell_angle_beta 104.6530(7)
_cell_angle_gamma 94.0515(8)
_cell_formula_units_Z 1
_cell_length_a 9.7577(7)
_cell_length_b 10.3383(7)
_cell_length_c 11.2342(8)
_cell_measurement_reflns_used 5813
_cell_measurement_temperature 173(2)
_cell_measurement_theta_max 27.33
_cell_measurement_theta_min 2.20
_cell_volume 972.13(12)
_computing_cell_refinement 'Bruker SAINT'
_computing_data_collection 'Bruker APEX2'
_computing_data_reduction 'Bruker SAINT'
_computing_molecular_graphics 'Bruker SHELXTL'
_computing_publication_material 'Bruker SHELXTL'
_computing_structure_refinement 'SHELXL-97 (Sheldrick, 2008)'
_computing_structure_solution 'DIRDIF-2008 (Beurskens et al., 2008)'
_diffrn_ambient_temperature 173(2)
_diffrn_measured_fraction_theta_full 0.991
_diffrn_measured_fraction_theta_max 0.991
_diffrn_measurement_device_type 'Bruker APEX-II CCD'
_diffrn_measurement_method '\w scans'
_diffrn_radiation_monochromator graphite
_diffrn_radiation_source 'fine-focus sealed tube'
_diffrn_radiation_type MoK\a
_diffrn_radiation_wavelength 0.71073
_diffrn_reflns_av_R_equivalents 0.0140
_diffrn_reflns_av_unetI/netI 0.0205
_diffrn_reflns_limit_h_max 12
_diffrn_reflns_limit_h_min -12
_diffrn_reflns_limit_k_max 13
_diffrn_reflns_limit_k_min -13
_diffrn_reflns_limit_l_max 14
_diffrn_reflns_limit_l_min -14
_diffrn_reflns_number 8741
_diffrn_reflns_theta_full 27.53
_diffrn_reflns_theta_max 27.53
_diffrn_reflns_theta_min 2.11
_exptl_absorpt_coefficient_mu 1.021
_exptl_absorpt_correction_T_max 0.8504
_exptl_absorpt_correction_T_min 0.7056
_exptl_absorpt_correction_type integration
_exptl_absorpt_process_details 'SADABS (Sheldrick, 2008)'
_exptl_crystal_colour yellow
_exptl_crystal_density_diffrn 1.348
_exptl_crystal_density_method 'not measured'
_exptl_crystal_description prism
_exptl_crystal_F_000 414
_exptl_crystal_size_max 0.37
_exptl_crystal_size_mid 0.19
_exptl_crystal_size_min 0.16
_refine_diff_density_max 0.586
_refine_diff_density_min -0.421
_refine_diff_density_rms 0.057
_refine_ls_extinction_method none
_refine_ls_goodness_of_fit_ref 1.079
_refine_ls_hydrogen_treatment constr
_refine_ls_matrix_type full
_refine_ls_number_parameters 199
_refine_ls_number_reflns 4453
_refine_ls_number_restraints 0
_refine_ls_restrained_S_all 1.079
_refine_ls_R_factor_all 0.0281
_refine_ls_R_factor_gt 0.0250
_refine_ls_shift/su_max 0.002
_refine_ls_shift/su_mean 0.000
_refine_ls_structure_factor_coef Fsqd
_refine_ls_weighting_details 'calc w=1/[\s^2^(Fo^2^)+(0.0384P)^2^+0.1634P] where P=(Fo^2^+2Fc^2^)/3'
_refine_ls_weighting_scheme calc
_refine_ls_wR_factor_gt 0.0655
_refine_ls_wR_factor_ref 0.0672
_reflns_number_gt 4049
_reflns_number_total 4453
_reflns_threshold_expression I>2\s(I)
_cod_data_source_file ic500723y_si_008.cif
_cod_data_source_block vic1341
_cod_depositor_comments
;
The following automatic conversions were performed:

'_symmetry_cell_setting' value 'Triclinic' changed to 'triclinic'
according to
/usr/data/users/saulius/crontab/automatic-downloads/rss-feeds/ACS/lib/dictionaries/cif_core.dic
dictionary named 'cif_core.dic' version 2.4.2 from 2011-04-26.

Automatic conversion script
Id: cif_fix_values 2281 2013-09-26 08:29:07Z andrius 

 Adding full bibliography for 4338238--4338252.cif.
;
_cod_database_code 4338239

loop_
_symmetry_equiv_pos_as_xyz
'x, y, z'
'-x, -y, -z'

loop_
_atom_site_label
_atom_site_type_symbol
_atom_site_fract_x
_atom_site_fract_y
_atom_site_fract_z
_atom_site_U_iso_or_equiv
_atom_site_adp_type
_atom_site_occupancy
_atom_site_symmetry_multiplicity
_atom_site_calc_flag
_atom_site_refinement_flags
_atom_site_disorder_assembly
_atom_site_disorder_group
Sb Sb 0.0025(2) -0.01792(13) -0.00884(18) 0.02225(18) Uani 0.50 1 d P . -1
Cl1 Cl 0.18015(6) 0.08243(6) -0.09658(5) 0.04300(12) Uani 1 1 d . . .
Cl2 Cl -0.00793(9) 0.23084(9) 0.11754(8) 0.02958(17) Uani 0.50 1 d P A -1
P P 0.23187(4) 0.02701(4) 0.22840(4) 0.02158(9) Uani 1 1 d . . .
C11 C 0.28309(18) -0.14857(17) 0.20923(17) 0.0259(3) Uani 1 1 d . . .
H11 H 0.3695 -0.1262 0.2904 0.031 Uiso 1 1 calc R . .
C12 C 0.1623(2) -0.24990(19) 0.21152(19) 0.0314(4) Uani 1 1 d . . .
H12A H 0.1424 -0.2018 0.3008 0.038 Uiso 1 1 calc R . .
H12B H 0.0728 -0.2676 0.1366 0.038 Uiso 1 1 calc R . .
C13 C 0.2035(2) -0.3957(2) 0.1926(2) 0.0399(4) Uani 1 1 d . . .
H13A H 0.2870 -0.3791 0.2727 0.048 Uiso 1 1 calc R . .
H13B H 0.1214 -0.4602 0.1898 0.048 Uiso 1 1 calc R . .
C14 C 0.2423(3) -0.4702(2) 0.0604(2) 0.0482(5) Uani 1 1 d . . .
H14A H 0.1567 -0.4938 -0.0204 0.058 Uiso 1 1 calc R . .
H14B H 0.2716 -0.5626 0.0523 0.058 Uiso 1 1 calc R . .
C15 C 0.3653(3) -0.3714(2) 0.0608(3) 0.0649(8) Uani 1 1 d . . .
H15A H 0.3877 -0.4203 -0.0271 0.078 Uiso 1 1 calc R . .
H15B H 0.4528 -0.3541 0.1376 0.078 Uiso 1 1 calc R . .
C16 C 0.3269(3) -0.2246(2) 0.0777(2) 0.0541(6) Uani 1 1 d . . .
H16A H 0.2460 -0.2407 -0.0042 0.065 Uiso 1 1 calc R . .
H16B H 0.4113 -0.1609 0.0829 0.065 Uiso 1 1 calc R . .
C21 C 0.18562(17) 0.09802(17) 0.39162(16) 0.0243(3) Uani 1 1 d . . .
H21 H 0.1086 0.0190 0.3774 0.029 Uiso 1 1 calc R . .
C22 C 0.1163(2) 0.2320(2) 0.4223(2) 0.0357(4) Uani 1 1 d . . .
H22A H 0.1883 0.3168 0.4421 0.043 Uiso 1 1 calc R . .
H22B H 0.0345 0.2135 0.3403 0.043 Uiso 1 1 calc R . .
C23 C 0.0620(2) 0.2662(2) 0.5466(2) 0.0436(5) Uani 1 1 d . . .
H23A H 0.0234 0.3567 0.5686 0.052 Uiso 1 1 calc R . .
H23B H -0.0182 0.1860 0.5219 0.052 Uiso 1 1 calc R . .
C24 C 0.1799(2) 0.2851(2) 0.6736(2) 0.0416(5) Uani 1 1 d . . .
H24A H 0.2543 0.3731 0.7060 0.050 Uiso 1 1 calc R . .
H24B H 0.1379 0.2996 0.7488 0.050 Uiso 1 1 calc R . .
C25 C 0.2497(2) 0.1533(2) 0.64223(18) 0.0382(4) Uani 1 1 d . . .
H25A H 0.1778 0.0675 0.6205 0.046 Uiso 1 1 calc R . .
H25B H 0.3303 0.1712 0.7250 0.046 Uiso 1 1 calc R . .
C26 C 0.30743(18) 0.12062(19) 0.52018(16) 0.0284(3) Uani 1 1 d . . .
H26A H 0.3488 0.0317 0.4995 0.034 Uiso 1 1 calc R . .
H26B H 0.3854 0.2028 0.5447 0.034 Uiso 1 1 calc R . .
C31 C 0.39747(17) 0.13997(18) 0.24348(17) 0.0265(3) Uani 1 1 d . . .
H31 H 0.4020 0.1024 0.1469 0.032 Uiso 1 1 calc R . .
C32 C 0.3881(2) 0.2998(2) 0.2894(3) 0.0439(5) Uani 1 1 d . . .
H32A H 0.3904 0.3464 0.3873 0.053 Uiso 1 1 calc R . .
H32B H 0.2955 0.3063 0.2326 0.053 Uiso 1 1 calc R . .
C33 C 0.5148(2) 0.3805(3) 0.2733(4) 0.0643(8) Uani 1 1 d . . .
H33A H 0.5070 0.3395 0.1740 0.077 Uiso 1 1 calc R . .
H33B H 0.5096 0.4848 0.3073 0.077 Uiso 1 1 calc R . .
C34 C 0.6592(2) 0.3671(2) 0.3532(3) 0.0527(6) Uani 1 1 d . . .
H34A H 0.7385 0.4149 0.3362 0.063 Uiso 1 1 calc R . .
H34B H 0.6719 0.4176 0.4536 0.063 Uiso 1 1 calc R . .
C35 C 0.66738(19) 0.2094(2) 0.3101(2) 0.0410(4) Uani 1 1 d . . .
H35A H 0.7603 0.2034 0.3667 0.049 Uiso 1 1 calc R . .
H35B H 0.6645 0.1614 0.2119 0.049 Uiso 1 1 calc R . .
C36 C 0.54248(17) 0.1291(2) 0.3276(2) 0.0323(4) Uani 1 1 d . . .
H36A H 0.5491 0.1723 0.4266 0.039 Uiso 1 1 calc R . .
H36B H 0.5490 0.0253 0.2960 0.039 Uiso 1 1 calc R . .

loop_
_atom_site_aniso_label
_atom_site_aniso_U_11
_atom_site_aniso_U_22
_atom_site_aniso_U_33
_atom_site_aniso_U_23
_atom_site_aniso_U_13
_atom_site_aniso_U_12
Sb 0.03101(15) 0.0208(5) 0.0161(4) 0.0093(4) 0.0069(2) 0.0086(4)
Cl1 0.0547(3) 0.0476(3) 0.0370(2) 0.0238(2) 0.0232(2) 0.0091(2)
Cl2 0.0381(4) 0.0235(4) 0.0204(3) 0.0084(3) 0.0000(3) 0.0109(3)
P 0.02266(18) 0.0237(2) 0.01728(18) 0.01158(16) 0.00137(14) 0.00168(15)
C11 0.0310(8) 0.0202(8) 0.0227(7) 0.0069(6) 0.0082(6) 0.0033(6)
C12 0.0382(9) 0.0254(8) 0.0346(9) 0.0159(7) 0.0145(7) 0.0047(7)
C13 0.0487(11) 0.0247(9) 0.0446(11) 0.0161(8) 0.0122(9) 0.0055(8)
C14 0.0576(13) 0.0220(9) 0.0513(12) 0.0045(9) 0.0178(10) 0.0039(9)
C15 0.0762(17) 0.0289(11) 0.0766(17) -0.0021(11) 0.0516(15) 0.0043(11)
C16 0.0825(16) 0.0282(10) 0.0473(12) 0.0021(9) 0.0447(12) -0.0034(10)
C21 0.0258(7) 0.0242(8) 0.0218(7) 0.0104(6) 0.0055(6) 0.0055(6)
C22 0.0325(9) 0.0300(9) 0.0410(10) 0.0154(8) 0.0060(8) 0.0120(7)
C23 0.0313(9) 0.0345(10) 0.0523(12) 0.0058(9) 0.0175(9) 0.0092(8)
C24 0.0427(10) 0.0354(10) 0.0360(10) 0.0033(8) 0.0205(8) 0.0002(8)
C25 0.0518(11) 0.0380(10) 0.0246(8) 0.0135(8) 0.0142(8) 0.0045(8)
C26 0.0340(8) 0.0326(9) 0.0198(7) 0.0135(7) 0.0065(6) 0.0117(7)
C31 0.0247(7) 0.0276(8) 0.0280(8) 0.0167(7) 0.0036(6) 0.0021(6)
C32 0.0273(9) 0.0346(10) 0.0806(16) 0.0374(11) 0.0141(9) 0.0090(8)
C33 0.0393(11) 0.0499(14) 0.131(2) 0.0652(16) 0.0266(14) 0.0108(10)
C34 0.0291(9) 0.0371(11) 0.0903(18) 0.0296(12) 0.0168(11) 0.0011(8)
C35 0.0253(8) 0.0373(10) 0.0577(12) 0.0199(9) 0.0119(8) 0.0066(7)
C36 0.0236(8) 0.0314(9) 0.0423(10) 0.0206(8) 0.0039(7) 0.0061(7)

loop_
_atom_type_symbol
_atom_type_description
_atom_type_scat_dispersion_real
_atom_type_scat_dispersion_imag
_atom_type_scat_source
C C 0.0033 0.0016 'International Tables Vol C Tables 4.2.6.8 and 6.1.1.4'
H H 0.0000 0.0000 'International Tables Vol C Tables 4.2.6.8 and 6.1.1.4'
P P 0.1023 0.0942 'International Tables Vol C Tables 4.2.6.8 and 6.1.1.4'
Cl Cl 0.1484 0.1585 'International Tables Vol C Tables 4.2.6.8 and 6.1.1.4'
Sb Sb -0.5866 1.5461 'International Tables Vol C Tables 4.2.6.8 and 6.1.1.4'

loop_
_geom_angle_atom_site_label_1
_geom_angle_atom_site_label_2
_geom_angle_atom_site_label_3
_geom_angle
_geom_angle_site_symmetry_1
_geom_angle_site_symmetry_3
Cl2 Sb Cl1 84.45(6) . .
Cl2 Sb Cl1 87.68(6) . 2
Cl1 Sb Cl1 172.12(4) . 2
Cl2 Sb P 86.41(5) . .
Cl1 Sb P 90.60(6) . .
Cl1 Sb P 89.42(6) 2 .
Cl2 Sb P 86.56(5) . 2
Cl1 Sb P 89.17(6) . 2
Cl1 Sb P 89.85(6) 2 2
P Sb P 172.95(4) . 2
C21 P C31 112.27(8) . .
C21 P C11 103.71(7) . .
C31 P C11 104.82(7) . .
C21 P Sb 114.55(6) . .
C31 P Sb 110.34(7) . .
C11 P Sb 110.52(6) . .
C12 C11 C16 110.98(14) . .
C12 C11 P 111.64(11) . .
C16 C11 P 111.39(13) . .
C13 C12 C11 111.53(15) . .
C14 C13 C12 111.30(17) . .
C13 C14 C15 110.22(17) . .
C14 C15 C16 111.6(2) . .
C15 C16 C11 111.00(19) . .
C22 C21 C26 110.61(14) . .
C22 C21 P 115.09(12) . .
C26 C21 P 115.21(11) . .
C23 C22 C21 110.28(16) . .
C24 C23 C22 112.47(15) . .
C25 C24 C23 111.09(16) . .
C24 C25 C26 111.32(16) . .
C25 C26 C21 110.48(14) . .
C32 C31 C36 109.88(14) . .
C32 C31 P 113.07(12) . .
C36 C31 P 117.41(11) . .
C31 C32 C33 110.31(17) . .
C34 C33 C32 111.39(19) . .
C35 C34 C33 110.83(18) . .
C34 C35 C36 111.34(16) . .
C35 C36 C31 110.29(15) . .

loop_
_geom_bond_atom_site_label_1
_geom_bond_atom_site_label_2
_geom_bond_distance
_geom_bond_site_symmetry_2
Sb Cl2 2.3773(12) .
Sb Cl1 2.556(2) .
Sb Cl1 2.568(2) 2
Sb P 2.848(2) .
Sb P 2.871(2) 2
P C21 1.8514(16) .
P C31 1.8522(16) .
P C11 1.8553(17) .
C11 C12 1.533(2) .
C11 C16 1.538(2) .
C12 C13 1.529(2) .
C13 C14 1.516(3) .
C14 C15 1.518(3) .
C15 C16 1.533(3) .
C21 C22 1.530(2) .
C21 C26 1.536(2) .
C22 C23 1.529(3) .
C23 C24 1.516(3) .
C24 C25 1.514(3) .
C25 C26 1.528(2) .
C31 C32 1.526(2) .
C31 C36 1.531(2) .
C32 C33 1.533(3) .
C33 C34 1.519(3) .
C34 C35 1.506(3) .
C35 C36 1.526(3) .

loop_
_geom_torsion_atom_site_label_1
_geom_torsion_atom_site_label_2
_geom_torsion_atom_site_label_3
_geom_torsion_atom_site_label_4
_geom_torsion
_geom_torsion_site_symmetry_1
Cl2 Sb P C21 55.27(9) .
Cl1 Sb P C21 139.68(6) .
Cl1 Sb P C21 -32.44(7) 2
P Sb P C21 51.6(7) 2
Cl2 Sb P C31 -72.58(8) .
Cl1 Sb P C31 11.83(7) .
Cl1 Sb P C31 -160.29(6) 2
P Sb P C31 -76.2(7) 2
Cl2 Sb P C11 171.96(7) .
Cl1 Sb P C11 -103.63(6) .
Cl1 Sb P C11 84.25(6) 2
P Sb P C11 168.3(7) 2
C21 P C11 C12 55.75(13) .
C31 P C11 C12 173.66(12) .
Sb P C11 C12 -67.47(13) .
C21 P C11 C16 -179.56(14) .
C31 P C11 C16 -61.66(15) .
Sb P C11 C16 57.21(15) .
C16 C11 C12 C13 53.9(2) .
P C11 C12 C13 178.80(13) .
C11 C12 C13 C14 -56.2(2) .
C12 C13 C14 C15 57.4(3) .
C13 C14 C15 C16 -57.5(3) .
C14 C15 C16 C11 55.8(3) .
C12 C11 C16 C15 -53.5(3) .
P C11 C16 C15 -178.56(17) .
C31 P C21 C22 76.50(14) .
C11 P C21 C22 -170.90(12) .
Sb P C21 C22 -50.36(14) .
C31 P C21 C26 -54.04(14) .
C11 P C21 C26 58.56(13) .
Sb P C21 C26 179.10(11) .
C26 C21 C22 C23 -55.98(19) .
P C21 C22 C23 171.29(12) .
C21 C22 C23 C24 55.2(2) .
C22 C23 C24 C25 -54.8(2) .
C23 C24 C25 C26 55.3(2) .
C24 C25 C26 C21 -56.9(2) .
C22 C21 C26 C25 57.27(19) .
P C21 C26 C25 -170.06(12) .
C21 P C31 C32 -56.39(15) .
C11 P C31 C32 -168.30(14) .
Sb P C31 C32 72.70(14) .
C21 P C31 C36 73.19(15) .
C11 P C31 C36 -38.72(15) .
Sb P C31 C36 -157.71(12) .
C36 C31 C32 C33 57.4(2) .
P C31 C32 C33 -169.28(17) .
C31 C32 C33 C34 -56.5(3) .
C32 C33 C34 C35 55.7(3) .
C33 C34 C35 C36 -56.2(3) .
C34 C35 C36 C31 57.7(2) .
C32 C31 C36 C35 -58.0(2) .
P C31 C36 C35 170.94(13) .
